data_7063046
loop_
_publ_author_name
'Dune\,s, Gabriel'
'Silvestru, Cristian'

_publ_section_title
;
 NCN-pincer organopnictogen(iii) bis(aryloxides)
;
_journal_issue 12
_journal_name_full 'New Journal of Chemistry'
_journal_page_first 5523
_journal_page_last 5529
_journal_paper_doi 10.1039/D3NJ05840A
_journal_volume 48
_journal_year 2024
_chemical_formula_sum 'C28 H37 Bi N2 O6'
_chemical_formula_weight 706.57
_chemical_name_common dg243
_space_group_crystal_system monoclinic
_space_group_IT_number 15
_space_group_name_Hall '-C 2yc'
_space_group_name_H-M_alt 'C 1 2/c 1'
_atom_sites_solution_hydrogens geom
_audit_update_record
;
2022-06-02 deposited with the CCDC.	2024-02-22 downloaded from the CCDC.
;
_cell_angle_alpha 90
_cell_angle_beta 117.719(2)
_cell_angle_gamma 90
_cell_formula_units_Z 4
_cell_length_a 14.6780(9)
_cell_length_b 22.2864(13)
_cell_length_c 9.5439(6)
_cell_measurement_reflns_used 9730
_cell_measurement_temperature 100.(2)
_cell_measurement_theta_max 43.1936
_cell_measurement_theta_min 3.1587
_cell_volume 2763.7(3)
_computing_cell_refinement 'SAINT V8.40B (Bruker Nano, Inc., 2019)'
_computing_data_collection 'Bruker APEX3 2019.11-0'
_computing_data_reduction 'SAINT V8.40B (Bruker Nano, Inc., 2019)'
_computing_molecular_graphics 'shelXle (C.B. Huebschle, rev 994)'
_computing_publication_material 'Bruker APEX3 2019.11-0'
_computing_structure_refinement 'SHELXL-2018/3 (Sheldrick, 2018)'
_computing_structure_solution 'SHELXT 2018/2 (Sheldrick, 2018)'
_diffrn_ambient_temperature 100.(2)
_diffrn_detector_area_resol_mean 7.3910
_diffrn_measured_fraction_theta_full 0.998
_diffrn_measured_fraction_theta_max 0.998
_diffrn_measurement_device_type 'Bruker D8 Venture'
_diffrn_measurement_method '\f and \w scans'
_diffrn_radiation_monochromator 'multilayer optics'
_diffrn_radiation_type 'Mo K\a'
_diffrn_radiation_wavelength 0.71073
_diffrn_reflns_av_R_equivalents 0.0296
_diffrn_reflns_av_unetI/netI 0.0129
_diffrn_reflns_limit_h_max 28
_diffrn_reflns_limit_h_min -28
_diffrn_reflns_limit_k_max 42
_diffrn_reflns_limit_k_min -42
_diffrn_reflns_limit_l_max 18
_diffrn_reflns_limit_l_min -17
_diffrn_reflns_number 135024
_diffrn_reflns_theta_full 25.24
_diffrn_reflns_theta_max 43.21
_diffrn_reflns_theta_min 1.83
_diffrn_source 'Incoatec Mo--I\mS 3.0 microfocus source'
_diffrn_source_current 1.4
_diffrn_source_power 0.07
_diffrn_source_voltage 50
_exptl_absorpt_coefficient_mu 6.423
_exptl_absorpt_correction_T_max 0.60
_exptl_absorpt_correction_T_min 0.45
_exptl_absorpt_correction_type multi-scan
_exptl_absorpt_process_details
;
Krause, L., Herbst-Irmer, R., Sheldrick G.M. & Stalke D.,
J. Appl. Cryst. 48 (2015) 3-10
;
_exptl_crystal_colour 'clear colourless'
_exptl_crystal_density_diffrn 1.698
_exptl_crystal_density_method 'not measured'
_exptl_crystal_description block
_exptl_crystal_F_000 1400
_exptl_crystal_size_max 0.180
_exptl_crystal_size_mid 0.100
_exptl_crystal_size_min 0.090
_refine_diff_density_max 1.102
_refine_diff_density_min -1.205
_refine_ls_extinction_method none
_refine_ls_goodness_of_fit_ref 1.140
_refine_ls_hydrogen_treatment constr
_refine_ls_matrix_type full
_refine_ls_number_parameters 173
_refine_ls_number_reflns 10348
_refine_ls_number_restraints 0
_refine_ls_restrained_S_all 1.140
_refine_ls_R_factor_all 0.0131
_refine_ls_R_factor_gt 0.0121
_refine_ls_shift/su_max 0.009
_refine_ls_shift/su_mean 0.000
_refine_ls_structure_factor_coef Fsqd
_refine_ls_weighting_details 'w=1/[\s^2^(Fo^2^)+(0.0155P)^2^+1.0482P] where P=(Fo^2^+2Fc^2^)/3'
_refine_ls_weighting_scheme calc
_refine_ls_wR_factor_gt 0.0323
_refine_ls_wR_factor_ref 0.0325
_reflns_Friedel_coverage 0.000
_reflns_number_gt 9962
_reflns_number_total 10348
_reflns_threshold_expression 'I > 2\s(I)'
_cod_data_source_file d3nj05840a3.cif
_cod_data_source_block 117richy
_cod_depositor_comments
;
The following automatic conversions were performed:

data item '_exptl_absorpt_correction_type' value 'Multi-Scan' was
changed to 'multi-scan' in accordance with the
/home/data/users/saulius/crontab/automatic-downloads/rss-feeds/RSC/lib/dictionaries/cif_core.dic
dictionary named 'cif_core.dic' version 2.4.2 last updated on
2011-04-26.

Automatic conversion script
Id: cif_fix_values 8170 2020-07-09 18:12:32Z antanas 

 Adding full bibliography for 7063045--7063046.cif.
;
_cod_database_code 7063046

loop_
_space_group_symop_operation_xyz
'x, y, z'
'-x, y, -z+1/2'
'x+1/2, y+1/2, z'
'-x+1/2, y+1/2, -z+1/2'
'-x, -y, -z'
'x, -y, z-1/2'
'-x+1/2, -y+1/2, -z'
'x+1/2, -y+1/2, z-1/2'

loop_
_atom_site_type_symbol
_atom_site_label
_atom_site_fract_x
_atom_site_fract_y
_atom_site_fract_z
_atom_site_U_iso_or_equiv
_atom_site_adp_type
_atom_site_calc_flag
_atom_site_refinement_flags_adp
_atom_site_refinement_flags_occupancy
_atom_site_refinement_flags_posn
_atom_site_occupancy
_atom_site_disorder_assembly
_atom_site_disorder_group
Bi Bi1 0.5 0.64037(2) 0.25 0.01145(10) Uani d T P S 1 . .
O O1 0.63641(5) 0.65196(3) 0.19172(9) 0.02008(11) Uani d . . . 1 . .
N N1 0.60387(5) 0.67535(3) 0.53597(7) 0.01484(9) Uani d . . . 1 . .
C C1 0.5 0.73970(4) 0.25 0.01225(12) Uani d T P S 1 . .
C C2 0.53174(5) 0.77034(3) 0.39218(8) 0.01406(9) Uani d . . . 1 . .
O O2 0.76668(4) 0.67500(3) 0.07576(7) 0.01627(8) Uani d . . . 1 . .
C C3 0.53332(6) 0.83309(3) 0.39266(10) 0.01821(11) Uani d . . . 1 . .
H H3 0.556881 0.854532 0.489338 0.022 Uiso calc U . R 1 . .
O O3 0.65911(7) 0.55437(4) 0.37407(12) 0.03341(19) Uani d . . . 1 . .
C C4 0.5 0.86391(5) 0.25 0.01985(18) Uani d T P S 1 . .
H H4 0.5 0.906539 0.249998 0.024 Uiso calc U P R 1 . .
C C5 0.55855(6) 0.73414(4) 0.54047(9) 0.01749(11) Uani d . . . 1 . .
H H5A 0.608103 0.757004 0.633867 0.021 Uiso calc U . R 1 . .
H H5B 0.49559 0.727697 0.55188 0.021 Uiso calc U . R 1 . .
C C7 0.59579(8) 0.63369(4) 0.64946(11) 0.02197(14) Uani d . . . 1 . .
H H7A 0.523083 0.626814 0.619511 0.033 Uiso calc U . R 1 . .
H H7B 0.630413 0.651064 0.755939 0.033 Uiso calc U . R 1 . .
H H7C 0.628511 0.595472 0.648475 0.033 Uiso calc U . R 1 . .
C C6 0.71189(6) 0.68190(4) 0.56781(10) 0.02091(13) Uani d . . . 1 . .
H H6A 0.742573 0.642096 0.577124 0.031 Uiso calc U . R 1 . .
H H6B 0.750565 0.704071 0.666834 0.031 Uiso calc U . R 1 . .
H H6C 0.714248 0.703885 0.48063 0.031 Uiso calc U . R 1 . .
C C8 0.71479(5) 0.61514(3) 0.22870(9) 0.01424(10) Uani d . . . 1 . .
C C9 0.78687(5) 0.62544(3) 0.17121(8) 0.01271(9) Uani d . . . 1 . .
C C10 0.87048(5) 0.58755(3) 0.20905(9) 0.01590(10) Uani d . . . 1 . .
H H10 0.916298 0.594965 0.16621 0.019 Uiso calc U . R 1 . .
C C11 0.88725(6) 0.53872(4) 0.30970(10) 0.01907(12) Uani d . . . 1 . .
H H11 0.945415 0.513575 0.337488 0.023 Uiso calc U . R 1 . .
C C12 0.81878(6) 0.52685(4) 0.36935(10) 0.01979(12) Uani d . . . 1 . .
H H12 0.830107 0.493889 0.438665 0.024 Uiso calc U . R 1 . .
C C13 0.73325(6) 0.56396(4) 0.32608(10) 0.01795(12) Uani d . . . 1 . .
C C14 0.84047(6) 0.68876(4) 0.02294(10) 0.02046(13) Uani d . . . 1 . .
H H14A 0.84086 0.656811 -0.047341 0.031 Uiso calc U . R 1 . .
H H14B 0.908889 0.691992 0.114415 0.031 Uiso calc U . R 1 . .
H H14C 0.822412 0.726935 -0.034612 0.031 Uiso calc U . R 1 . .
C C15 0.65650(8) 0.49918(4) 0.44293(12) 0.02350(14) Uani d . . . 1 . .
H H15A 0.595182 0.497458 0.458702 0.035 Uiso calc U . R 1 . .
H H15B 0.718276 0.495132 0.545268 0.035 Uiso calc U . R 1 . .
H H15C 0.654237 0.466416 0.37289 0.035 Uiso calc U . R 1 . .

loop_
_atom_site_aniso_label
_atom_site_aniso_U_11
_atom_site_aniso_U_22
_atom_site_aniso_U_33
_atom_site_aniso_U_12
_atom_site_aniso_U_13
_atom_site_aniso_U_23
Bi1 0.01279(10) 0.01047(10) 0.01424(10) 0 0.00892(10) 0
O1 0.0189(2) 0.0202(2) 0.0291(3) 0.00980(19) 0.0178(2) 0.0117(2)
N1 0.0148(2) 0.0169(2) 0.0139(2) 0.00114(17) 0.00750(18) 0.00203(17)
C1 0.0115(3) 0.0126(3) 0.0133(3) 0 0.0063(2) 0
C2 0.0136(2) 0.0136(2) 0.0151(2) 0.00028(18) 0.00681(19) -0.00153(18)
O2 0.01457(19) 0.0184(2) 0.0191(2) 0.00112(16) 0.01051(17) 0.00437(17)
C3 0.0186(3) 0.0139(2) 0.0212(3) -0.0008(2) 0.0085(2) -0.0038(2)
O3 0.0373(4) 0.0271(3) 0.0560(5) 0.0192(3) 0.0387(4) 0.0268(3)
C4 0.0212(4) 0.0125(4) 0.0250(5) 0 0.0101(4) 0
C5 0.0211(3) 0.0182(3) 0.0143(2) 0.0022(2) 0.0092(2) -0.0012(2)
C7 0.0273(4) 0.0230(3) 0.0176(3) 0.0003(3) 0.0121(3) 0.0047(2)
C6 0.0140(2) 0.0284(4) 0.0188(3) 0.0011(2) 0.0063(2) 0.0030(3)
C8 0.0137(2) 0.0147(2) 0.0175(2) 0.00380(18) 0.0100(2) 0.00341(19)
C9 0.0112(2) 0.0142(2) 0.0137(2) 0.00014(17) 0.00657(18) -0.00047(18)
C10 0.0117(2) 0.0185(3) 0.0188(3) 0.00149(19) 0.0083(2) -0.0013(2)
C11 0.0159(3) 0.0195(3) 0.0236(3) 0.0064(2) 0.0106(2) 0.0023(2)
C12 0.0206(3) 0.0180(3) 0.0240(3) 0.0080(2) 0.0131(3) 0.0063(2)
C13 0.0195(3) 0.0169(3) 0.0235(3) 0.0070(2) 0.0151(3) 0.0073(2)
C14 0.0167(3) 0.0272(4) 0.0211(3) -0.0011(2) 0.0118(2) 0.0045(3)
C15 0.0292(4) 0.0167(3) 0.0320(4) -0.0008(3) 0.0205(3) 0.0022(3)

loop_
_atom_type_symbol
_atom_type_description
_atom_type_scat_dispersion_real
_atom_type_scat_dispersion_imag
_atom_type_scat_source
C C 0.0033 0.0016 'International Tables Vol C Tables 4.2.6.8 and 6.1.1.4'
H H 0.0000 0.0000 'International Tables Vol C Tables 4.2.6.8 and 6.1.1.4'
Bi Bi -4.1077 10.2566 'International Tables Vol C Tables 4.2.6.8 and 6.1.1.4'
N N 0.0061 0.0033 'International Tables Vol C Tables 4.2.6.8 and 6.1.1.4'
O O 0.0106 0.0060 'International Tables Vol C Tables 4.2.6.8 and 6.1.1.4'

loop_
_geom_angle_atom_site_label_1
_geom_angle_atom_site_label_2
_geom_angle_atom_site_label_3
_geom_angle_site_symmetry_1
_geom_angle_site_symmetry_3
_geom_angle
_geom_angle_publ_flag
C1 Bi1 O1 . . 83.627(16) ?
C1 Bi1 O1 . 2_655 83.629(16) ?
O1 Bi1 O1 . 2_655 167.26(3) ?
C1 Bi1 N1 . . 72.211(15) ?
O1 Bi1 N1 . . 93.97(2) ?
O1 Bi1 N1 2_655 . 82.12(2) ?
C1 Bi1 N1 . 2_655 72.210(15) ?
O1 Bi1 N1 . 2_655 82.12(2) ?
O1 Bi1 N1 2_655 2_655 93.97(2) ?
N1 Bi1 N1 . 2_655 144.42(3) ?
C8 O1 Bi1 . . 127.32(5) ?
C7 N1 C6 . . 110.92(7) ?
C7 N1 C5 . . 110.24(6) ?
C6 N1 C5 . . 111.15(7) ?
C7 N1 Bi1 . . 112.44(5) ?
C6 N1 Bi1 . . 107.50(5) ?
C5 N1 Bi1 . . 104.40(4) ?
C2 C1 C2 2_655 . 121.23(9) ?
C2 C1 Bi1 2_655 . 119.39(4) ?
C2 C1 Bi1 . . 119.39(4) ?
C1 C2 C3 . . 119.43(7) ?
C1 C2 C5 . . 118.28(7) ?
C3 C2 C5 . . 122.22(7) ?
C9 O2 C14 . . 116.28(6) ?
C4 C3 C2 . . 119.44(7) ?
C13 O3 C15 . . 119.26(7) ?
C3 C4 C3 . 2_655 120.98(10) ?
N1 C5 C2 . . 111.71(6) ?
O1 C8 C13 . . 123.58(6) ?
O1 C8 C9 . . 120.65(6) ?
C13 C8 C9 . . 115.77(6) ?
O2 C9 C10 . . 123.51(6) ?
O2 C9 C8 . . 114.64(6) ?
C10 C9 C8 . . 121.85(7) ?
C9 C10 C11 . . 120.24(7) ?
C12 C11 C10 . . 120.00(7) ?
C11 C12 C13 . . 119.19(7) ?
O3 C13 C12 . . 123.35(7) ?
O3 C13 C8 . . 113.77(6) ?
C12 C13 C8 . . 122.87(7) ?

loop_
_geom_bond_atom_site_label_1
_geom_bond_atom_site_label_2
_geom_bond_site_symmetry_2
_geom_bond_distance
_geom_bond_publ_flag
Bi1 C1 . 2.2137(9) ?
Bi1 O1 . 2.3283(6) ?
Bi1 O1 2_655 2.3284(6) ?
Bi1 N1 . 2.5514(7) ?
Bi1 N1 2_655 2.5514(7) ?
O1 C8 . 1.3206(9) ?
N1 C7 . 1.4727(10) ?
N1 C6 . 1.4763(10) ?
N1 C5 . 1.4791(10) ?
C1 C2 2_655 1.3916(8) ?
C1 C2 . 1.3916(8) ?
C2 C3 . 1.3986(10) ?
C2 C5 . 1.5135(11) ?
O2 C9 . 1.3736(9) ?
O2 C14 . 1.4245(9) ?
C3 C4 . 1.3948(10) ?
O3 C13 . 1.3796(10) ?
O3 C15 . 1.4034(11) ?
C8 C13 . 1.4156(10) ?
C8 C9 . 1.4187(9) ?
C9 C10 . 1.3917(10) ?
C10 C11 . 1.3958(11) ?
C11 C12 . 1.3915(12) ?
C12 C13 . 1.3959(10) ?

loop_
_geom_torsion_atom_site_label_1
_geom_torsion_atom_site_label_2
_geom_torsion_atom_site_label_3
_geom_torsion_atom_site_label_4
_geom_torsion_site_symmetry_1
_geom_torsion_site_symmetry_2
_geom_torsion_site_symmetry_3
_geom_torsion_site_symmetry_4
_geom_torsion
_geom_torsion_publ_flag
C2 C1 C2 C3 2_655 . . . -1.00(5) ?
Bi1 C1 C2 C3 . . . . 179.00(5) ?
C2 C1 C2 C5 2_655 . . . 176.06(7) ?
Bi1 C1 C2 C5 . . . . -3.94(7) ?
C1 C2 C3 C4 . . . . 2.00(10) ?
C5 C2 C3 C4 . . . . -174.95(6) ?
C2 C3 C4 C3 . . . 2_655 -1.00(5) ?
C7 N1 C5 C2 . . . . -160.37(7) ?
C6 N1 C5 C2 . . . . 76.22(8) ?
Bi1 N1 C5 C2 . . . . -39.39(7) ?
C1 C2 C5 N1 . . . . 32.88(9) ?
C3 C2 C5 N1 . . . . -150.14(7) ?
Bi1 O1 C8 C13 . . . . -6.46(12) ?
Bi1 O1 C8 C9 . . . . 173.71(5) ?
C14 O2 C9 C10 . . . . -3.83(11) ?
C14 O2 C9 C8 . . . . 176.59(7) ?
O1 C8 C9 O2 . . . . -0.79(11) ?
C13 C8 C9 O2 . . . . 179.37(7) ?
O1 C8 C9 C10 . . . . 179.63(7) ?
C13 C8 C9 C10 . . . . -0.21(11) ?
O2 C9 C10 C11 . . . . 178.61(7) ?
C8 C9 C10 C11 . . . . -1.84(11) ?
C9 C10 C11 C12 . . . . 1.66(12) ?
C10 C11 C12 C13 . . . . 0.57(13) ?
C15 O3 C13 C12 . . . . -13.07(16) ?
C15 O3 C13 C8 . . . . 167.02(9) ?
C11 C12 C13 O3 . . . . 177.35(9) ?
C11 C12 C13 C8 . . . . -2.75(14) ?
O1 C8 C13 O3 . . . . 2.60(13) ?
C9 C8 C13 O3 . . . . -177.56(8) ?
O1 C8 C13 C12 . . . . -177.31(9) ?
C9 C8 C13 C12 . . . . 2.53(12) ?
